data_4350660
loop_
_publ_author_name
'Naik, Susmita'
'Mague, Joel T.'
'Balakrishna, Maravanji S.'

_publ_section_title
;
 Short-bite PNP ligand-supported rare tetranuclear [Cu4I4] clusters:
 structural and photoluminescence studies.
;
_journal_issue 7
_journal_name_full 'Inorganic chemistry'
_journal_page_first 3864
_journal_page_last 3873
_journal_paper_doi 10.1021/ic500240j
_journal_volume 53
_journal_year 2014
_chemical_formula_moiety 'C84 H82 Cu4 I4 N2 O8 P4'
_chemical_formula_sum 'C84 H82 Cu4 I4 N2 O8 P4'
_chemical_formula_weight 2133.16
_space_group_IT_number 2
_space_group_name_Hall '-P 1'
_space_group_name_H-M_alt 'P -1'
_symmetry_cell_setting triclinic
_symmetry_space_group_name_Hall '-P 1'
_symmetry_space_group_name_H-M 'P -1'
_atom_sites_solution_hydrogens geom
_atom_sites_solution_primary Patterson
_atom_sites_solution_secondary difmap
_audit_creation_method SHELXL-97
_cell_angle_alpha 94.458(1)
_cell_angle_beta 99.793(1)
_cell_angle_gamma 101.868(1)
_cell_formula_units_Z 1
_cell_length_a 10.3109(6)
_cell_length_b 14.3055(9)
_cell_length_c 14.8135(9)
_cell_measurement_reflns_used 9833
_cell_measurement_temperature 100(2)
_cell_measurement_theta_max 29.16
_cell_measurement_theta_min 2.76
_cell_volume 2092.7(2)
_computing_cell_refinement 'Bruker SAINT (Bruker-AXS 2009a)'
_computing_data_collection 'Bruker APEX2 (Bruker-AXS, 2009)'
_computing_data_reduction 'Bruker SAINT (Bruker-AXS 2009a)'
_computing_molecular_graphics 'Bruker SHELXTL(Bruker-AXS 2008)'
_computing_publication_material 'Bruker SHELXTL(Bruker-AXS 2008)'
_computing_structure_refinement 'SHELXL (Sheldrick, 2008)'
_computing_structure_solution 'SHELXS (Sheldrick, 2008)'
_diffrn_ambient_temperature 100(2)
_diffrn_measured_fraction_theta_full 0.989
_diffrn_measured_fraction_theta_max 0.989
_diffrn_measurement_device_type 'Bruker Smart APEX CCD'
_diffrn_measurement_method '\f and \w scans'
_diffrn_radiation_monochromator graphite
_diffrn_radiation_source 'fine-focus sealed tube'
_diffrn_radiation_type MoK\a
_diffrn_radiation_wavelength 0.71073
_diffrn_reflns_av_R_equivalents 0.0308
_diffrn_reflns_av_sigmaI/netI 0.0298
_diffrn_reflns_limit_h_max 13
_diffrn_reflns_limit_h_min -13
_diffrn_reflns_limit_k_max 19
_diffrn_reflns_limit_k_min -18
_diffrn_reflns_limit_l_max 19
_diffrn_reflns_limit_l_min -19
_diffrn_reflns_number 37087
_diffrn_reflns_theta_full 28.25
_diffrn_reflns_theta_max 28.25
_diffrn_reflns_theta_min 2.14
_exptl_absorpt_coefficient_mu 2.609
_exptl_absorpt_correction_T_max 0.7767
_exptl_absorpt_correction_T_min 0.6208
_exptl_absorpt_correction_type 'integration numerical Gaussian'
_exptl_absorpt_process_details 'SADABS (Sheldrick, 2008a)'
_exptl_crystal_colour colourless
_exptl_crystal_density_diffrn 1.693
_exptl_crystal_density_method 'not measured'
_exptl_crystal_description Column
_exptl_crystal_F_000 1052
_exptl_crystal_size_max 0.18
_exptl_crystal_size_mid 0.11
_exptl_crystal_size_min 0.10
_refine_diff_density_max 1.051
_refine_diff_density_min -0.914
_refine_diff_density_rms 0.086
_refine_ls_extinction_method none
_refine_ls_goodness_of_fit_ref 1.036
_refine_ls_hydrogen_treatment constr
_refine_ls_matrix_type full
_refine_ls_number_parameters 487
_refine_ls_number_reflns 10220
_refine_ls_number_restraints 6
_refine_ls_restrained_S_all 1.042
_refine_ls_R_factor_all 0.0332
_refine_ls_R_factor_gt 0.0253
_refine_ls_shift/su_max 0.002
_refine_ls_shift/su_mean 0.000
_refine_ls_structure_factor_coef Fsqd
_refine_ls_weighting_details 'calc w=1/[\s^2^(Fo^2^)+(0.0234P)^2^+1.8516P] where P=(Fo^2^+2Fc^2^)/3'
_refine_ls_weighting_scheme calc
_refine_ls_wR_factor_gt 0.0563
_refine_ls_wR_factor_ref 0.0601
_reflns_number_gt 8751
_reflns_number_total 10220
_reflns_threshold_expression >2sigma(I)
_cod_data_source_file ic500240j_si_001.cif
_cod_data_source_block msb428_0m
_cod_depositor_comments
;
The following automatic conversions were performed:

data item '_symmetry_cell_setting' value 'Triclinic' was changed to
'triclinic' in accordance with the
/home/saulius/struct/COD-crude-data/automatic-downloads/DataCite-retrospective/ACS/depositions/lib/dictionaries/cif_core.dic
dictionary named 'cif_core.dic' version 2.4.2 last updated on
2011-04-26.

Automatic conversion script
Id: cif_fix_values 6909 2019-04-08 15:41:33Z antanas 
;
_cod_original_sg_symbol_H-M P-1
_cod_database_code 4350660

loop_
_symmetry_equiv_pos_as_xyz
'x, y, z'
'-x, -y, -z'

loop_
_atom_site_label
_atom_site_type_symbol
_atom_site_fract_x
_atom_site_fract_y
_atom_site_fract_z
_atom_site_U_iso_or_equiv
_atom_site_adp_type
_atom_site_occupancy
_atom_site_symmetry_multiplicity
_atom_site_calc_flag
_atom_site_refinement_flags
_atom_site_disorder_assembly
_atom_site_disorder_group
I1 I 0.332923(15) 0.537165(11) 0.532686(10) 0.01870(4) Uani 1 1 d . . .
I2 I 0.315958(17) 0.439031(12) 0.260908(10) 0.02348(5) Uani 1 1 d . . .
Cu1 Cu 0.39877(3) 0.38682(2) 0.42073(2) 0.02301(7) Uani 1 1 d . . .
Cu2 Cu 0.48191(3) 0.56134(2) 0.39038(2) 0.02252(7) Uani 1 1 d . . .
P1 P 0.33573(6) 0.23687(4) 0.44444(4) 0.01555(12) Uani 1 1 d . . .
P2 P 0.57395(6) 0.70328(4) 0.35720(4) 0.01571(12) Uani 1 1 d . . .
O1 O 0.18169(16) 0.18506(12) 0.39809(11) 0.0179(3) Uani 1 1 d . . .
O2 O 0.41178(16) 0.15913(12) 0.40469(11) 0.0188(3) Uani 1 1 d . . .
O3 O 0.47190(16) 0.75259(12) 0.29168(11) 0.0185(3) Uani 1 1 d . . .
O4 O 0.69687(17) 0.71753(12) 0.30184(11) 0.0198(3) Uani 1 1 d . . .
N1 N 0.35077(19) 0.21098(14) 0.55410(13) 0.0157(4) Uani 1 1 d . . .
C1 C 0.2984(2) 0.11277(16) 0.57189(15) 0.0171(5) Uani 1 1 d . . .
C2 C 0.1653(2) 0.08469(17) 0.58192(16) 0.0192(5) Uani 1 1 d . . .
H2 H 0.1082 0.1292 0.5773 0.023 Uiso 1 1 calc R . .
C3 C 0.1158(3) -0.00878(18) 0.59879(17) 0.0220(5) Uani 1 1 d . . .
H3 H 0.0250 -0.0282 0.6066 0.026 Uiso 1 1 calc R . .
C4 C 0.1991(3) -0.07388(18) 0.60429(17) 0.0232(5) Uani 1 1 d . . .
H4 H 0.1650 -0.1380 0.6155 0.028 Uiso 1 1 calc R . .
C5 C 0.3313(3) -0.04561(18) 0.59343(18) 0.0237(5) Uani 1 1 d . . .
H5 H 0.3877 -0.0905 0.5967 0.028 Uiso 1 1 calc R . .
C6 C 0.3823(2) 0.04821(17) 0.57777(17) 0.0206(5) Uani 1 1 d . . .
H6 H 0.4737 0.0679 0.5712 0.025 Uiso 1 1 calc R . .
C7 C 0.0884(2) 0.24191(17) 0.37176(16) 0.0178(5) Uani 1 1 d . . .
C8 C 0.0241(3) 0.2291(2) 0.27984(17) 0.0242(5) Uani 1 1 d . . .
C9 C -0.0715(3) 0.2835(2) 0.2565(2) 0.0313(6) Uani 1 1 d . . .
H9 H -0.1188 0.2761 0.1946 0.038 Uiso 1 1 calc R . .
C10 C -0.0998(3) 0.3477(2) 0.3204(2) 0.0333(6) Uani 1 1 d . . .
H10 H -0.1654 0.3840 0.3021 0.040 Uiso 1 1 calc R . .
C11 C -0.0332(3) 0.3595(2) 0.4108(2) 0.0305(6) Uani 1 1 d . . .
H11 H -0.0519 0.4043 0.4549 0.037 Uiso 1 1 calc R . .
C12 C 0.0615(2) 0.30546(18) 0.43720(18) 0.0227(5) Uani 1 1 d . . .
H12 H 0.1072 0.3122 0.4995 0.027 Uiso 1 1 calc R . .
C13 C 0.0556(3) 0.1589(3) 0.20939(19) 0.0406(8) Uani 1 1 d . . .
H13A H 0.1459 0.1469 0.2326 0.049 Uiso 1 1 calc R . .
H13B H -0.0111 0.0971 0.2032 0.049 Uiso 1 1 calc R . .
C14 C 0.0543(3) 0.1923(3) 0.1162(2) 0.0415(8) Uani 1 1 d . . .
H14 H 0.0989 0.2569 0.1139 0.050 Uiso 1 1 calc R . .
C15 C -0.0028(4) 0.1404(3) 0.0377(2) 0.0515(9) Uani 1 1 d . . .
H15A H -0.0486 0.0754 0.0368 0.062 Uiso 1 1 calc R . .
H15B H 0.0013 0.1677 -0.0185 0.062 Uiso 1 1 calc R . .
C16 C 0.3607(3) 0.09439(19) 0.32364(17) 0.0242(5) Uani 1 1 d . . .
C17 C 0.4097(3) 0.1157(2) 0.24480(18) 0.0280(6) Uani 1 1 d . . .
C18 C 0.3610(3) 0.0501(2) 0.16589(19) 0.0341(7) Uani 1 1 d . . .
H18 H 0.3906 0.0636 0.1100 0.041 Uiso 1 1 calc R . .
C19 C 0.2686(3) -0.0356(2) 0.1687(2) 0.0408(8) Uani 1 1 d . . .
H19 H 0.2376 -0.0803 0.1146 0.049 Uiso 1 1 calc R . .
C20 C 0.2213(3) -0.0568(2) 0.2482(2) 0.0339(6) Uani 1 1 d . . .
H20 H 0.1579 -0.1150 0.2493 0.041 Uiso 1 1 calc R . .
C21 C 0.2690(3) 0.00923(19) 0.3264(2) 0.0272(6) Uani 1 1 d . . .
H21 H 0.2388 -0.0039 0.3822 0.033 Uiso 1 1 calc R . .
C22 C 0.5178(3) 0.2066(2) 0.2442(2) 0.0372(7) Uani 1 1 d . . .
H22A H 0.5107 0.2565 0.2922 0.045 Uiso 1 1 calc R . .
H22B H 0.6080 0.1919 0.2604 0.045 Uiso 1 1 calc R . .
C23 C 0.5062(4) 0.2450(3) 0.1550(2) 0.0562(10) Uani 1 1 d . . .
H23 H 0.4333 0.2762 0.1417 0.067 Uiso 1 1 calc R . .
C24 C 0.5765(4) 0.2441(3) 0.0918(3) 0.0639(11) Uani 1 1 d . . .
H24A H 0.6514 0.2144 0.0992 0.077 Uiso 1 1 calc R . .
H24B H 0.5538 0.2731 0.0375 0.077 Uiso 1 1 calc R . .
C25 C 0.3340(2) 0.73253(17) 0.29782(17) 0.0200(5) Uani 1 1 d . A .
C26 C 0.2405(3) 0.69402(19) 0.21744(17) 0.0236(5) Uani 1 1 d . . .
C27 C 0.1045(3) 0.6767(2) 0.2240(2) 0.0311(6) Uani 1 1 d . A .
H27 H 0.0376 0.6507 0.1706 0.037 Uiso 1 1 calc R . .
C28 C 0.0649(3) 0.6969(2) 0.3071(2) 0.0347(7) Uani 1 1 d . . .
H28 H -0.0283 0.6841 0.3099 0.042 Uiso 1 1 calc R A .
C29 C 0.1596(3) 0.7352(2) 0.3854(2) 0.0295(6) Uani 1 1 d . A .
H29 H 0.1320 0.7489 0.4420 0.035 Uiso 1 1 calc R . .
C30 C 0.2962(3) 0.75358(19) 0.38097(18) 0.0243(5) Uani 1 1 d . . .
H30 H 0.3626 0.7803 0.4344 0.029 Uiso 1 1 calc R A .
C31 C 0.2857(3) 0.6722(2) 0.12772(18) 0.0296(6) Uani 0.50 1 d PD A 1
H31A H 0.3047 0.7321 0.0983 0.036 Uiso 0.50 1 calc PR A 1
H31B H 0.3706 0.6495 0.1410 0.036 Uiso 0.50 1 calc PR A 1
C32 C 0.1843(6) 0.5990(4) 0.0630(4) 0.0340(9) Uani 0.50 1 d PD A 1
H32A H 0.1609 0.5379 0.0842 0.041 Uiso 0.50 1 calc PR A 1
C33 C 0.1227(4) 0.6065(3) -0.0188(2) 0.0490(9) Uani 0.50 1 d PD A 1
H33A H 0.1413 0.6656 -0.0442 0.059 Uiso 0.50 1 calc PR A 1
H33B H 0.0587 0.5528 -0.0535 0.059 Uiso 0.50 1 calc PR A 1
C31A C 0.2857(3) 0.6722(2) 0.12772(18) 0.0296(6) Uani 0.50 1 d PD A 2
H31C H 0.3071 0.6078 0.1264 0.036 Uiso 0.50 1 calc PR A 2
H31D H 0.3700 0.7196 0.1265 0.036 Uiso 0.50 1 calc PR A 2
C32A C 0.1832(6) 0.6739(4) 0.0407(4) 0.0340(9) Uani 0.50 1 d PD A 2
H32B H 0.1634 0.7348 0.0310 0.041 Uiso 0.50 1 calc PR A 2
C33A C 0.1227(4) 0.6065(3) -0.0188(2) 0.0490(9) Uani 0.50 1 d PD A 2
H33C H 0.1380 0.5437 -0.0132 0.059 Uiso 0.50 1 calc PR A 2
H33D H 0.0609 0.6174 -0.0701 0.059 Uiso 0.50 1 calc PR A 2
C34 C 0.6859(2) 0.67712(19) 0.21046(17) 0.0226(5) Uani 1 1 d . B .
C35 C 0.7197(3) 0.7390(2) 0.14694(19) 0.0364(7) Uani 1 1 d D . .
C36 C 0.7131(4) 0.6979(3) 0.0576(2) 0.0493(9) Uani 1 1 d . B .
H36 H 0.7340 0.7385 0.0118 0.059 Uiso 1 1 calc R . .
C37 C 0.6769(4) 0.5994(3) 0.0337(2) 0.0487(9) Uani 1 1 d . . .
H37 H 0.6733 0.5731 -0.0278 0.058 Uiso 1 1 calc R B .
C38 C 0.6462(4) 0.5399(3) 0.0985(2) 0.0453(8) Uani 1 1 d . B .
H38 H 0.6209 0.4722 0.0821 0.054 Uiso 1 1 calc R . .
C39 C 0.6519(3) 0.5783(2) 0.1885(2) 0.0331(6) Uani 1 1 d . . .
H39 H 0.6327 0.5374 0.2342 0.040 Uiso 1 1 calc R B .
C40 C 0.777(3) 0.8462(7) 0.170(2) 0.057(4) Uani 0.50 1 d PD B 1
H40A H 0.8293 0.8594 0.2343 0.068 Uiso 0.50 1 calc PR B 1
H40B H 0.8399 0.8681 0.1285 0.068 Uiso 0.50 1 calc PR B 1
C41 C 0.6711(8) 0.8993(5) 0.1612(5) 0.0470(12) Uani 0.50 1 d PD B 1
H41A H 0.6027 0.8838 0.1967 0.056 Uiso 0.50 1 calc PR B 1
C42 C 0.6627(5) 0.9711(4) 0.1044(3) 0.0706(12) Uani 0.50 1 d PD B 1
H42A H 0.7294 0.9883 0.0680 0.085 Uiso 0.50 1 calc PR B 1
H42B H 0.5902 1.0030 0.1018 0.085 Uiso 0.50 1 calc PR B 1
C40A C 0.756(3) 0.8454(7) 0.177(2) 0.057(4) Uani 0.50 1 d PD B 2
H40C H 0.7092 0.8578 0.2282 0.068 Uiso 0.50 1 calc PR B 2
H40D H 0.8545 0.8635 0.2028 0.068 Uiso 0.50 1 calc PR B 2
C41A C 0.7265(8) 0.9109(5) 0.1069(5) 0.0470(12) Uani 0.50 1 d PD B 2
H41B H 0.7661 0.9030 0.0542 0.056 Uiso 0.50 1 calc PR B 2
C42A C 0.6627(5) 0.9711(4) 0.1044(3) 0.0706(12) Uani 0.50 1 d PD B 2
H42C H 0.6193 0.9841 0.1541 0.085 Uiso 0.50 1 calc PR B 2
H42D H 0.6549 1.0062 0.0526 0.085 Uiso 0.50 1 calc PR B 2

loop_
_atom_site_aniso_label
_atom_site_aniso_U_11
_atom_site_aniso_U_22
_atom_site_aniso_U_33
_atom_site_aniso_U_23
_atom_site_aniso_U_13
_atom_site_aniso_U_12
I1 0.01650(8) 0.01847(8) 0.02285(8) 0.00282(6) 0.00694(6) 0.00506(6)
I2 0.03012(9) 0.01870(8) 0.01808(8) 0.00275(6) 0.00068(6) 0.00036(6)
Cu1 0.02625(16) 0.01662(15) 0.02331(15) 0.00671(12) 0.00188(12) -0.00101(12)
Cu2 0.02740(17) 0.01417(14) 0.02294(15) 0.00344(12) 0.00238(12) -0.00080(12)
P1 0.0160(3) 0.0141(3) 0.0163(3) 0.0026(2) 0.0028(2) 0.0026(2)
P2 0.0159(3) 0.0141(3) 0.0165(3) 0.0021(2) 0.0032(2) 0.0018(2)
O1 0.0160(8) 0.0157(8) 0.0208(8) 0.0031(6) 0.0001(6) 0.0036(6)
O2 0.0188(8) 0.0202(9) 0.0180(8) 0.0001(7) 0.0027(6) 0.0072(7)
O3 0.0161(8) 0.0208(9) 0.0186(8) 0.0062(7) 0.0031(6) 0.0028(7)
O4 0.0190(8) 0.0214(9) 0.0185(8) 0.0006(7) 0.0056(7) 0.0025(7)
N1 0.0179(10) 0.0122(9) 0.0160(9) 0.0021(7) 0.0031(7) 0.0009(7)
C1 0.0194(11) 0.0143(11) 0.0166(10) 0.0021(9) 0.0030(9) 0.0016(9)
C2 0.0183(11) 0.0177(12) 0.0215(11) 0.0033(9) 0.0029(9) 0.0039(9)
C3 0.0179(12) 0.0225(13) 0.0238(12) 0.0039(10) 0.0037(9) 0.0003(10)
C4 0.0250(13) 0.0151(12) 0.0265(12) 0.0055(10) 0.0019(10) -0.0008(10)
C5 0.0245(13) 0.0179(12) 0.0294(13) 0.0061(10) 0.0027(10) 0.0066(10)
C6 0.0186(12) 0.0185(12) 0.0247(12) 0.0059(10) 0.0054(10) 0.0017(9)
C7 0.0139(11) 0.0165(11) 0.0249(12) 0.0080(9) 0.0063(9) 0.0035(9)
C8 0.0208(12) 0.0312(14) 0.0230(12) 0.0078(11) 0.0059(10) 0.0080(11)
C9 0.0228(13) 0.0421(17) 0.0326(14) 0.0146(13) 0.0043(11) 0.0127(12)
C10 0.0245(14) 0.0355(16) 0.0471(17) 0.0152(14) 0.0105(12) 0.0163(12)
C11 0.0249(14) 0.0255(14) 0.0447(16) 0.0027(12) 0.0128(12) 0.0095(11)
C12 0.0189(12) 0.0207(13) 0.0282(13) 0.0033(10) 0.0060(10) 0.0021(10)
C13 0.0465(19) 0.056(2) 0.0229(13) -0.0012(13) -0.0024(13) 0.0291(16)
C14 0.0350(17) 0.057(2) 0.0292(15) -0.0011(14) 0.0067(13) 0.0030(15)
C15 0.054(2) 0.065(2) 0.0275(15) 0.0056(16) 0.0000(15) 0.0014(19)
C16 0.0235(13) 0.0255(13) 0.0242(12) 0.0002(10) 0.0022(10) 0.0099(11)
C17 0.0298(14) 0.0319(15) 0.0248(13) 0.0034(11) 0.0049(11) 0.0129(12)
C18 0.0383(16) 0.0424(18) 0.0211(13) -0.0039(12) 0.0040(12) 0.0121(14)
C19 0.0451(19) 0.0369(17) 0.0354(16) -0.0102(13) -0.0030(14) 0.0116(15)
C20 0.0351(16) 0.0252(15) 0.0408(16) 0.0035(12) 0.0024(13) 0.0098(12)
C21 0.0261(14) 0.0196(13) 0.0363(14) 0.0057(11) 0.0037(11) 0.0073(11)
C22 0.0332(16) 0.0430(18) 0.0340(15) 0.0130(13) 0.0077(13) 0.0009(14)
C23 0.075(3) 0.051(2) 0.0429(19) 0.0033(17) 0.0233(19) 0.005(2)
C24 0.061(3) 0.080(3) 0.049(2) 0.019(2) 0.0203(19) 0.001(2)
C25 0.0167(11) 0.0175(12) 0.0269(12) 0.0085(10) 0.0055(9) 0.0029(9)
C26 0.0231(13) 0.0221(13) 0.0242(12) 0.0020(10) 0.0019(10) 0.0041(10)
C27 0.0203(13) 0.0346(16) 0.0336(14) 0.0017(12) -0.0026(11) 0.0025(11)
C28 0.0206(13) 0.0394(17) 0.0443(17) 0.0067(14) 0.0089(12) 0.0042(12)
C29 0.0241(13) 0.0355(16) 0.0317(14) 0.0090(12) 0.0110(11) 0.0064(12)
C30 0.0222(13) 0.0245(13) 0.0262(13) 0.0062(10) 0.0048(10) 0.0039(10)
C31 0.0269(14) 0.0371(16) 0.0234(13) 0.0001(11) 0.0009(11) 0.0084(12)
C32 0.039(2) 0.034(2) 0.0265(19) 0.0024(17) 0.0013(17) 0.0062(19)
C33 0.045(2) 0.064(2) 0.0325(16) 0.0024(16) 0.0015(14) 0.0045(17)
C31A 0.0269(14) 0.0371(16) 0.0234(13) 0.0001(11) 0.0009(11) 0.0084(12)
C32A 0.039(2) 0.034(2) 0.0265(19) 0.0024(17) 0.0013(17) 0.0062(19)
C33A 0.045(2) 0.064(2) 0.0325(16) 0.0024(16) 0.0015(14) 0.0045(17)
C34 0.0187(12) 0.0291(14) 0.0193(11) 0.0001(10) 0.0047(9) 0.0041(10)
C35 0.0426(17) 0.0349(16) 0.0253(14) 0.0054(12) 0.0056(12) -0.0056(14)
C36 0.057(2) 0.058(2) 0.0235(14) 0.0045(15) 0.0096(14) -0.0097(18)
C37 0.055(2) 0.060(2) 0.0273(15) -0.0106(15) 0.0145(15) 0.0054(18)
C38 0.060(2) 0.0391(18) 0.0364(17) -0.0103(14) 0.0152(16) 0.0114(16)
C39 0.0426(17) 0.0298(15) 0.0288(14) -0.0002(12) 0.0124(12) 0.0088(13)
C40 0.091(7) 0.038(2) 0.025(3) 0.0078(15) 0.003(4) -0.018(2)
C41 0.062(3) 0.045(3) 0.042(3) 0.002(2) 0.029(2) 0.015(2)
C42 0.076(3) 0.075(3) 0.066(3) 0.003(2) 0.015(2) 0.031(3)
C40A 0.091(7) 0.038(2) 0.025(3) 0.0078(15) 0.003(4) -0.018(2)
C41A 0.062(3) 0.045(3) 0.042(3) 0.002(2) 0.029(2) 0.015(2)
C42A 0.076(3) 0.075(3) 0.066(3) 0.003(2) 0.015(2) 0.031(3)

loop_
_atom_type_symbol
_atom_type_description
_atom_type_scat_dispersion_real
_atom_type_scat_dispersion_imag
_atom_type_scat_source
C C 0.0033 0.0016 'International Tables Vol C Tables 4.2.6.8 and 6.1.1.4'
H H 0.0000 0.0000 'International Tables Vol C Tables 4.2.6.8 and 6.1.1.4'
N N 0.0061 0.0033 'International Tables Vol C Tables 4.2.6.8 and 6.1.1.4'
O O 0.0106 0.0060 'International Tables Vol C Tables 4.2.6.8 and 6.1.1.4'
P P 0.1023 0.0942 'International Tables Vol C Tables 4.2.6.8 and 6.1.1.4'
Cu Cu 0.3201 1.2651 'International Tables Vol C Tables 4.2.6.8 and 6.1.1.4'
I I -0.4742 1.8119 'International Tables Vol C Tables 4.2.6.8 and 6.1.1.4'

loop_
_geom_angle_atom_site_label_1
_geom_angle_atom_site_label_2
_geom_angle_atom_site_label_3
_geom_angle
_geom_angle_site_symmetry_1
_geom_angle_site_symmetry_3
Cu1 I1 Cu2 56.211(10) 2_666 2_666
Cu1 I1 Cu2 61.741(10) 2_666 .
Cu2 I1 Cu2 86.454(11) 2_666 .
Cu1 I1 Cu1 86.878(10) 2_666 .
Cu2 I1 Cu1 60.459(10) 2_666 .
Cu2 I1 Cu1 53.651(9) . .
Cu1 I2 Cu2 59.140(11) . .
P1 Cu1 Cu2 177.49(2) . .
P1 Cu1 I2 119.38(2) . .
Cu2 Cu1 I2 60.640(10) . .
P1 Cu1 I1 115.34(2) . 2_666
Cu2 Cu1 I1 62.750(10) . 2_666
I2 Cu1 I1 106.926(12) . 2_666
P1 Cu1 Cu2 90.777(19) . 2_666
Cu2 Cu1 Cu2 89.569(13) . 2_666
I2 Cu1 Cu2 148.996(14) . 2_666
I1 Cu1 Cu2 61.051(10) 2_666 2_666
P1 Cu1 I1 120.22(2) . .
Cu2 Cu1 I1 61.962(11) . .
I2 Cu1 I1 97.633(12) . .
I1 Cu1 I1 93.121(10) 2_666 .
Cu2 Cu1 I1 57.530(10) 2_666 .
P2 Cu2 Cu1 172.40(2) . .
P2 Cu2 I2 119.11(2) . .
Cu1 Cu2 I2 60.220(10) . .
P2 Cu2 I1 113.43(2) . 2_666
Cu1 Cu2 I1 61.037(11) . 2_666
I2 Cu2 I1 105.357(12) . 2_666
P2 Cu2 I1 122.43(2) . .
Cu1 Cu2 I1 64.387(11) . .
I2 Cu2 I1 98.911(12) . .
I1 Cu2 I1 93.544(11) 2_666 .
P2 Cu2 Cu1 91.132(19) . 2_666
Cu1 Cu2 Cu1 90.430(13) . 2_666
I2 Cu2 Cu1 149.425(14) . 2_666
I1 Cu2 Cu1 62.009(10) 2_666 2_666
I1 Cu2 Cu1 57.206(10) . 2_666
O1 P1 O2 99.29(9) . .
O1 P1 N1 103.92(9) . .
O2 P1 N1 98.58(9) . .
O1 P1 Cu1 115.27(7) . .
O2 P1 Cu1 118.54(7) . .
N1 P1 Cu1 118.16(7) . .
O4 P2 O3 99.08(9) . .
O4 P2 N1 96.63(9) . 2_666
O3 P2 N1 104.68(9) . 2_666
O4 P2 Cu2 121.22(7) . .
O3 P2 Cu2 114.41(7) . .
N1 P2 Cu2 117.61(7) 2_666 .
C7 O1 P1 119.37(14) . .
C16 O2 P1 125.22(15) . .
C25 O3 P2 118.96(14) . .
C34 O4 P2 123.92(15) . .
C1 N1 P1 119.14(15) . .
C1 N1 P2 120.02(15) . 2_666
P1 N1 P2 120.83(12) . 2_666
C2 C1 C6 120.7(2) . .
C2 C1 N1 119.7(2) . .
C6 C1 N1 119.6(2) . .
C1 C2 C3 119.6(2) . .
C1 C2 H2 120.2 . .
C3 C2 H2 120.2 . .
C2 C3 C4 120.0(2) . .
C2 C3 H3 120.0 . .
C4 C3 H3 120.0 . .
C5 C4 C3 120.1(2) . .
C5 C4 H4 120.0 . .
C3 C4 H4 120.0 . .
C4 C5 C6 120.4(2) . .
C4 C5 H5 119.8 . .
C6 C5 H5 119.8 . .
C1 C6 C5 119.3(2) . .
C1 C6 H6 120.4 . .
C5 C6 H6 120.4 . .
C12 C7 C8 122.6(2) . .
C12 C7 O1 119.7(2) . .
C8 C7 O1 117.7(2) . .
C7 C8 C9 116.4(2) . .
C7 C8 C13 121.5(2) . .
C9 C8 C13 122.0(2) . .
C10 C9 C8 122.1(3) . .
C10 C9 H9 118.9 . .
C8 C9 H9 118.9 . .
C9 C10 C11 120.0(3) . .
C9 C10 H10 120.0 . .
C11 C10 H10 120.0 . .
C10 C11 C12 119.7(3) . .
C10 C11 H11 120.2 . .
C12 C11 H11 120.2 . .
C7 C12 C11 119.1(2) . .
C7 C12 H12 120.4 . .
C11 C12 H12 120.4 . .
C14 C13 C8 114.2(3) . .
C14 C13 H13A 108.7 . .
C8 C13 H13A 108.7 . .
C14 C13 H13B 108.7 . .
C8 C13 H13B 108.7 . .
H13A C13 H13B 107.6 . .
C15 C14 C13 125.7(3) . .
C15 C14 H14 117.1 . .
C13 C14 H14 117.1 . .
C14 C15 H15A 120.0 . .
C14 C15 H15B 120.0 . .
H15A C15 H15B 120.0 . .
C17 C16 C21 121.9(3) . .
C17 C16 O2 118.4(2) . .
C21 C16 O2 119.5(2) . .
C16 C17 C18 117.9(3) . .
C16 C17 C22 121.5(2) . .
C18 C17 C22 120.5(3) . .
C17 C18 C19 120.1(3) . .
C17 C18 H18 120.0 . .
C19 C18 H18 120.0 . .
C20 C19 C18 121.6(3) . .
C20 C19 H19 119.2 . .
C18 C19 H19 119.2 . .
C19 C20 C21 118.1(3) . .
C19 C20 H20 121.0 . .
C21 C20 H20 121.0 . .
C20 C21 C16 120.4(3) . .
C20 C21 H21 119.8 . .
C16 C21 H21 119.8 . .
C23 C22 C17 113.2(3) . .
C23 C22 H22A 108.9 . .
C17 C22 H22A 108.9 . .
C23 C22 H22B 108.9 . .
C17 C22 H22B 108.9 . .
H22A C22 H22B 107.8 . .
C24 C23 C22 131.5(4) . .
C24 C23 H23 114.2 . .
C22 C23 H23 114.2 . .
C23 C24 H24A 120.0 . .
C23 C24 H24B 120.0 . .
H24A C24 H24B 120.0 . .
C30 C25 C26 122.6(2) . .
C30 C25 O3 120.0(2) . .
C26 C25 O3 117.5(2) . .
C25 C26 C27 116.9(2) . .
C25 C26 C31 121.1(2) . .
C27 C26 C31 122.1(2) . .
C28 C27 C26 121.2(3) . .
C28 C27 H27 119.4 . .
C26 C27 H27 119.4 . .
C29 C28 C27 120.6(3) . .
C29 C28 H28 119.7 . .
C27 C28 H28 119.7 . .
C28 C29 C30 119.5(3) . .
C28 C29 H29 120.3 . .
C30 C29 H29 120.3 . .
C25 C30 C29 119.2(2) . .
C25 C30 H30 120.4 . .
C29 C30 H30 120.4 . .
C32 C31 C26 112.6(3) . .
C32 C31 H31A 109.1 . .
C26 C31 H31A 109.1 . .
C32 C31 H31B 109.1 . .
C26 C31 H31B 109.1 . .
H31A C31 H31B 107.8 . .
C33 C32 C31 128.8(5) . .
C33 C32 H32A 115.6 . .
C31 C32 H32A 115.6 . .
C32 C33 H33A 120.0 . .
C32 C33 H33B 120.0 . .
H33A C33 H33B 120.0 . .
C35 C34 C39 122.3(2) . .
C35 C34 O4 117.5(2) . .
C39 C34 O4 120.0(2) . .
C34 C35 C36 117.0(3) . .
C34 C35 C40A 118.7(13) . .
C36 C35 C40A 124.3(13) . .
C34 C35 C40 124.5(13) . .
C36 C35 C40 118.2(14) . .
C37 C36 C35 121.6(3) . .
C37 C36 H36 119.2 . .
C35 C36 H36 119.2 . .
C38 C37 C36 120.0(3) . .
C38 C37 H37 120.0 . .
C36 C37 H37 120.0 . .
C37 C38 C39 120.0(3) . .
C37 C38 H38 120.0 . .
C39 C38 H38 120.0 . .
C34 C39 C38 119.0(3) . .
C34 C39 H39 120.5 . .
C38 C39 H39 120.5 . .
C41 C40 C35 111.2(14) . .
C41 C40 H40A 109.4 . .
C35 C40 H40A 109.4 . .
C41 C40 H40B 109.4 . .
C35 C40 H40B 109.4 . .
H40A C40 H40B 108.0 . .
C42 C41 C40 124.4(14) . .
C42 C41 H41A 117.8 . .
C40 C41 H41A 117.8 . .
C41 C42 H42A 120.0 . .
C41 C42 H42B 120.0 . .
H42A C42 H42B 120.0 . .
C41A C40A C35 117.9(15) . .
C41A C40A H40C 107.8 . .
C35 C40A H40C 107.8 . .
C41A C40A H40D 107.8 . .
C35 C40A H40D 107.8 . .
H40C C40A H40D 107.2 . .
C40A C41A H41B 113.9 . .

loop_
_geom_bond_atom_site_label_1
_geom_bond_atom_site_label_2
_geom_bond_distance
_geom_bond_site_symmetry_2
I1 Cu1 2.7034(4) 2_666
I1 Cu2 2.7469(4) 2_666
I1 Cu2 2.8142(4) .
I1 Cu1 2.8751(4) .
I2 Cu1 2.5965(4) .
I2 Cu2 2.6073(3) .
Cu1 P1 2.1838(7) .
Cu1 Cu2 2.5680(4) .
Cu1 I1 2.7034(4) 2_666
Cu1 Cu2 2.8327(5) 2_666
Cu2 P2 2.1879(7) .
Cu2 I1 2.7469(4) 2_666
Cu2 Cu1 2.8327(5) 2_666
P1 O1 1.6152(17) .
P1 O2 1.6163(17) .
P1 N1 1.683(2) .
P2 O4 1.6105(17) .
P2 O3 1.6159(17) .
P2 N1 1.6864(19) 2_666
O1 C7 1.408(3) .
O2 C16 1.410(3) .
O3 C25 1.411(3) .
O4 C34 1.407(3) .
N1 C1 1.459(3) .
N1 P2 1.6864(19) 2_666
C1 C2 1.386(3) .
C1 C6 1.387(3) .
C2 C3 1.388(3) .
C2 H2 0.9500 .
C3 C4 1.388(4) .
C3 H3 0.9500 .
C4 C5 1.381(4) .
C4 H4 0.9500 .
C5 C6 1.390(3) .
C5 H5 0.9500 .
C6 H6 0.9500 .
C7 C12 1.379(3) .
C7 C8 1.390(3) .
C8 C9 1.392(4) .
C8 C13 1.513(4) .
C9 C10 1.375(4) .
C9 H9 0.9500 .
C10 C11 1.378(4) .
C10 H10 0.9500 .
C11 C12 1.389(4) .
C11 H11 0.9500 .
C12 H12 0.9500 .
C13 C14 1.494(4) .
C13 H13A 0.9900 .
C13 H13B 0.9900 .
C14 C15 1.304(4) .
C14 H14 0.9500 .
C15 H15A 0.9500 .
C15 H15B 0.9500 .
C16 C17 1.380(4) .
C16 C21 1.388(4) .
C17 C18 1.391(4) .
C17 C22 1.530(4) .
C18 C19 1.398(5) .
C18 H18 0.9500 .
C19 C20 1.382(4) .
C19 H19 0.9500 .
C20 C21 1.386(4) .
C20 H20 0.9500 .
C21 H21 0.9500 .
C22 C23 1.466(5) .
C22 H22A 0.9900 .
C22 H22B 0.9900 .
C23 C24 1.278(5) .
C23 H23 0.9500 .
C24 H24A 0.9500 .
C24 H24B 0.9500 .
C25 C30 1.384(4) .
C25 C26 1.393(3) .
C26 C27 1.395(4) .
C26 C31 1.512(4) .
C27 C28 1.388(4) .
C27 H27 0.9500 .
C28 C29 1.377(4) .
C28 H28 0.9500 .
C29 C30 1.392(4) .
C29 H29 0.9500 .
C30 H30 0.9500 .
C31 C32 1.471(6) .
C31 H31A 0.9900 .
C31 H31B 0.9900 .
C32 C33 1.291(6) .
C32 H32A 0.9500 .
C33 H33A 0.9500 .
C33 H33B 0.9500 .
C32A H32B 0.9500 .
C34 C35 1.381(4) .
C34 C39 1.383(4) .
C35 C36 1.391(4) .
C35 C40A 1.503(11) .
C35 C40 1.515(12) .
C36 C37 1.382(5) .
C36 H36 0.9500 .
C37 C38 1.367(5) .
C37 H37 0.9500 .
C38 C39 1.388(4) .
C38 H38 0.9500 .
C39 H39 0.9500 .
C40 C41 1.45(2) .
C40 H40A 0.9900 .
C40 H40B 0.9900 .
C41 C42 1.384(8) .
C41 H41A 0.9500 .
C42 H42A 0.9500 .
C42 H42B 0.9500 .
C40A C41A 1.489(18) .
C40A H40C 0.9900 .
C40A H40D 0.9900 .
C41A H41B 0.9500 .
